data_4063878
loop_
_publ_author_name
'Wells, Kyle D.'
'McDonald, Robert'
'Ferguson, Michael J.'
'Cowie, Martin'

_publ_section_title
;
 Influences of N-Heterocyclic Carbene and PMe3Ligands on the Tautomerism
 between Methylene/Hydride and Bridging Methyl Complexes of Rh/Os and
 Unusual Examples of Ligand Deprotonation by the NHC Group
;
_journal_issue 10
_journal_name_full Organometallics
_journal_page_first 2654
_journal_paper_doi 10.1021/om1010066
_journal_volume 30
_journal_year 2011
_chemical_formula_moiety 'C56 H53 O3 Os P5 Rh, C F3 O3 S, 1.25(C H2 Cl2)'
_chemical_formula_sum 'C58.25 H55.5 Cl2.5 F3 O6 Os P5 Rh S'
_chemical_formula_weight 1477.17
_chemical_name_systematic
; 
 ? 
;
_space_group_IT_number 2
_symmetry_cell_setting triclinic
_symmetry_space_group_name_Hall '-P 1'
_symmetry_space_group_name_H-M 'P -1'
_atom_sites_solution_hydrogens geom
_atom_sites_solution_primary direct
_atom_sites_solution_secondary difmap
_audit_creation_method SHELXL-97
_cell_angle_alpha 90.1200(18)
_cell_angle_beta 106.6178(18)
_cell_angle_gamma 108.1151(17)
_cell_formula_units_Z 2
_cell_length_a 12.7428(17)
_cell_length_b 15.891(2)
_cell_length_c 17.468(2)
_cell_measurement_reflns_used 6208
_cell_measurement_temperature 193(2)
_cell_measurement_theta_max 27.484
_cell_measurement_theta_min 2.420
_cell_volume 3205.3(7)
_computing_cell_refinement 'Bruker SAINT (Bruker, 1997)'
_computing_data_collection 'Bruker SMART (Bruker, 1997)'
_computing_data_reduction 'Bruker SAINT (Bruker, 1997)'
_computing_molecular_graphics 'Bruker SHELXTL (Bruker, 1997)'
_computing_publication_material 'Bruker SHELXTL (Bruker, 1997)'
_computing_structure_refinement 'SHELXL-97 (Sheldrick, 2008)'
_computing_structure_solution 'SIR97 (Altomare et al., 1999)'
_diffrn_ambient_temperature 193(2)
_diffrn_detector_area_resol_mean 8.192
_diffrn_measured_fraction_theta_full 0.981
_diffrn_measured_fraction_theta_max 0.981
_diffrn_measurement_device_type 'Bruker PLATFORM diffractometer/SMART 1000 CCD area detector'
_diffrn_measurement_method '\w scans'
_diffrn_radiation_monochromator graphite
_diffrn_radiation_source 'fine-focus sealed tube'
_diffrn_radiation_type MoK\a
_diffrn_radiation_wavelength 0.71073
_diffrn_reflns_av_R_equivalents 0.0000
_diffrn_reflns_av_sigmaI/netI 0.0471
_diffrn_reflns_limit_h_max 15
_diffrn_reflns_limit_h_min -16
_diffrn_reflns_limit_k_max 20
_diffrn_reflns_limit_k_min -20
_diffrn_reflns_limit_l_max 22
_diffrn_reflns_limit_l_min 0
_diffrn_reflns_number 14437
_diffrn_reflns_theta_full 27.51
_diffrn_reflns_theta_max 27.51
_diffrn_reflns_theta_min 1.73
_exptl_absorpt_coefficient_mu 2.553
_exptl_absorpt_correction_T_max 0.8028
_exptl_absorpt_correction_T_min 0.3559
_exptl_absorpt_correction_type multi-scan
_exptl_absorpt_process_details 'TWINABS (Sheldrick, v 1.05'
_exptl_crystal_colour orange
_exptl_crystal_density_diffrn 1.531
_exptl_crystal_density_method 'not measured'
_exptl_crystal_description rod
_exptl_crystal_F_000 1469
_exptl_crystal_size_max 0.51
_exptl_crystal_size_mid 0.12
_exptl_crystal_size_min 0.09
_refine_diff_density_max 3.551
_refine_diff_density_min -2.733
_refine_diff_density_rms 0.217
_refine_ls_extinction_method none
_refine_ls_goodness_of_fit_ref 1.053
_refine_ls_hydrogen_treatment constr
_refine_ls_matrix_type full
_refine_ls_number_parameters 729
_refine_ls_number_reflns 14437
_refine_ls_number_restraints 9
_refine_ls_restrained_S_all 1.055
_refine_ls_R_factor_all 0.0672
_refine_ls_R_factor_gt 0.0513
_refine_ls_shift/su_max 0.000
_refine_ls_shift/su_mean 0.000
_refine_ls_structure_factor_coef Fsqd
_refine_ls_weighting_details 'calc w=1/[\s^2^(Fo^2^)+(0.0986P)^2^+0.0000P] where P=(Fo^2^+2Fc^2^)/3'
_refine_ls_weighting_scheme calc
_refine_ls_wR_factor_gt 0.1392
_refine_ls_wR_factor_ref 0.1490
_reflns_number_gt 11542
_reflns_number_total 14437
_reflns_threshold_expression I>2\s(I)
_cod_data_source_file om1010066_si_003.cif
_cod_data_source_block 8
_cod_depositor_comments
;
The following automatic conversions were performed:

'_symmetry_cell_setting' value 'Triclinic' changed to 'triclinic'
according to /home/saulius/struct/CIF-dictionaries/cif_core.dic
dictionary named 'cif_core.dic' version 2.4.1 from 2010-06-29.

Automatic conversion script
Id: cif_fix_values 1715 2011-07-08 13:25:40Z adriana 
;
_cod_original_cell_volume 3205.2(7)
_cod_database_code 4063878

loop_
_symmetry_equiv_pos_as_xyz
'x, y, z'
'-x, -y, -z'

loop_
_atom_site_label
_atom_site_type_symbol
_atom_site_fract_x
_atom_site_fract_y
_atom_site_fract_z
_atom_site_U_iso_or_equiv
_atom_site_adp_type
_atom_site_occupancy
_atom_site_symmetry_multiplicity
_atom_site_calc_flag
_atom_site_refinement_flags
Os Os 0.218145(18) 0.304299(17) 0.214426(13) 0.02124(8) Uani 1 1 d .
Rh Rh 0.07819(4) 0.27040(3) 0.31826(2) 0.01832(10) Uani 1 1 d .
P1 P 0.21158(14) 0.45045(11) 0.19732(10) 0.0219(3) Uani 1 1 d .
P2 P 0.06678(14) 0.41212(10) 0.31182(10) 0.0201(3) Uani 1 1 d .
P3 P 0.20971(14) 0.15417(11) 0.19761(10) 0.0206(3) Uani 1 1 d .
P4 P 0.07001(14) 0.12340(10) 0.31493(10) 0.0198(3) Uani 1 1 d .
P5 P 0.00606(13) 0.25349(12) 0.42751(9) 0.0243(3) Uani 1 1 d .
O1 O 0.4029(4) 0.3530(4) 0.3799(3) 0.0506(13) Uani 1 1 d .
O2 O 0.3459(5) 0.3333(5) 0.0907(4) 0.0627(17) Uani 1 1 d .
O3 O -0.0496(4) 0.2362(4) 0.1459(3) 0.0328(9) Uani 1 1 d .
C1 C 0.3348(5) 0.3349(5) 0.3171(4) 0.0308(13) Uani 1 1 d .
C2 C 0.2947(6) 0.3212(6) 0.1357(4) 0.0389(16) Uani 1 1 d .
C3 C 0.0494(4) 0.2619(4) 0.1831(3) 0.0214(11) Uani 1 1 d .
C4 C -0.1511(5) 0.2129(6) 0.4006(4) 0.0427(17) Uani 1 1 d .
H4A H -0.1748 0.2075 0.4495 0.051 Uiso 1 1 calc R
H4B H -0.1808 0.1545 0.3696 0.051 Uiso 1 1 calc R
H4C H -0.1825 0.2547 0.3682 0.051 Uiso 1 1 calc R
C5 C 0.0486(8) 0.1802(6) 0.5012(5) 0.043(2) Uani 1 1 d .
H5A H 0.0118 0.1798 0.5434 0.052 Uiso 1 1 calc R
H5B H 0.1330 0.2017 0.5250 0.052 Uiso 1 1 calc R
H5C H 0.0241 0.1198 0.4749 0.052 Uiso 1 1 calc R
C6 C 0.0392(8) 0.3493(5) 0.4985(5) 0.044(2) Uani 1 1 d .
H6A H 0.0022 0.3305 0.5405 0.053 Uiso 1 1 calc R
H6B H 0.0099 0.3944 0.4703 0.053 Uiso 1 1 calc R
H6C H 0.1232 0.3744 0.5230 0.053 Uiso 1 1 calc R
C10 C 0.0867(6) 0.4644(4) 0.2207(4) 0.0238(13) Uani 1 1 d .
H10A H 0.0161 0.4373 0.1749 0.029 Uiso 1 1 calc R
H10B H 0.0977 0.5286 0.2286 0.029 Uiso 1 1 calc R
C11 C 0.1860(6) 0.4736(5) 0.0917(4) 0.0292(15) Uani 1 1 d .
C12 C 0.0936(7) 0.4146(5) 0.0337(5) 0.0416(19) Uani 1 1 d .
H12 H 0.0405 0.3664 0.0492 0.050 Uiso 1 1 calc R
C13 C 0.0784(8) 0.4256(6) -0.0459(5) 0.049(2) Uani 1 1 d .
H13 H 0.0150 0.3843 -0.0849 0.059 Uiso 1 1 calc R
C14 C 0.1514(8) 0.4934(7) -0.0702(5) 0.051(2) Uani 1 1 d .
H14 H 0.1405 0.4995 -0.1257 0.062 Uiso 1 1 calc R
C15 C 0.2399(9) 0.5525(8) -0.0144(6) 0.066(3) Uani 1 1 d .
H15 H 0.2903 0.6013 -0.0314 0.079 Uiso 1 1 calc R
C16 C 0.2602(8) 0.5442(6) 0.0684(5) 0.051(2) Uani 1 1 d .
H16 H 0.3235 0.5862 0.1069 0.061 Uiso 1 1 calc R
C20 C 0.0859(5) 0.0791(4) 0.2236(4) 0.0222(13) Uani 1 1 d .
H20A H 0.0143 0.0705 0.1786 0.027 Uiso 1 1 calc R
H20B H 0.0967 0.0203 0.2317 0.027 Uiso 1 1 calc R
C21 C 0.3387(7) 0.5429(5) 0.2511(5) 0.0268(16) Uani 1 1 d .
C22 C 0.4472(7) 0.5328(5) 0.2713(6) 0.043(2) Uani 1 1 d .
H22 H 0.4541 0.4764 0.2605 0.052 Uiso 1 1 calc R
C23 C 0.5446(9) 0.6034(6) 0.3066(7) 0.056(3) Uani 1 1 d .
H23 H 0.6184 0.5961 0.3172 0.068 Uiso 1 1 calc R
C24 C 0.5381(9) 0.6843(7) 0.3269(7) 0.061(3) Uani 1 1 d .
H24 H 0.6065 0.7323 0.3521 0.073 Uiso 1 1 calc R
C25 C 0.4326(9) 0.6951(6) 0.3107(6) 0.055(3) Uani 1 1 d .
H25 H 0.4276 0.7509 0.3257 0.066 Uiso 1 1 calc R
C26 C 0.3298(8) 0.6244(5) 0.2719(5) 0.037(2) Uani 1 1 d .
H26 H 0.2563 0.6326 0.2602 0.044 Uiso 1 1 calc R
C31 C 0.1709(7) 0.4986(5) 0.3906(5) 0.0260(16) Uani 1 1 d .
C32 C 0.1672(7) 0.5846(5) 0.3949(5) 0.0278(17) Uani 1 1 d .
H32 H 0.1047 0.5991 0.3595 0.033 Uiso 1 1 calc R
C33 C 0.2549(7) 0.6494(5) 0.4507(5) 0.0359(19) Uani 1 1 d .
H33 H 0.2512 0.7080 0.4545 0.043 Uiso 1 1 calc R
C34 C 0.3475(8) 0.6296(6) 0.5008(6) 0.042(2) Uani 1 1 d .
H34 H 0.4076 0.6745 0.5388 0.051 Uiso 1 1 calc R
C35 C 0.3529(8) 0.5442(6) 0.4957(6) 0.040(2) Uani 1 1 d .
H35 H 0.4169 0.5306 0.5301 0.048 Uiso 1 1 calc R
C36 C 0.2640(7) 0.4774(5) 0.4398(5) 0.0308(17) Uani 1 1 d .
H36 H 0.2676 0.4188 0.4358 0.037 Uiso 1 1 calc R
C41 C -0.0799(6) 0.4158(4) 0.3024(4) 0.0261(14) Uani 1 1 d .
C42 C -0.1069(6) 0.4661(6) 0.3545(5) 0.0384(17) Uani 1 1 d .
H42 H -0.0472 0.5043 0.3979 0.046 Uiso 1 1 calc R
C43 C -0.2203(8) 0.4601(6) 0.3431(7) 0.062(3) Uani 1 1 d .
H43 H -0.2384 0.4930 0.3801 0.075 Uiso 1 1 calc R
C44 C -0.3078(8) 0.4082(6) 0.2799(6) 0.058(3) Uani 1 1 d .
H44 H -0.3853 0.4064 0.2721 0.069 Uiso 1 1 calc R
C45 C -0.2818(7) 0.3577(6) 0.2269(5) 0.045(2) Uani 1 1 d .
H45 H -0.3419 0.3213 0.1827 0.054 Uiso 1 1 calc R
C46 C -0.1688(6) 0.3608(5) 0.2387(5) 0.0336(16) Uani 1 1 d .
H46 H -0.1514 0.3252 0.2034 0.040 Uiso 1 1 calc R
C51 C 0.1816(6) 0.1174(4) 0.0920(4) 0.0290(15) Uani 1 1 d .
C52 C 0.2535(9) 0.0800(7) 0.0678(5) 0.063(3) Uani 1 1 d .
H52 H 0.3160 0.0683 0.1061 0.075 Uiso 1 1 calc R
C53 C 0.2312(10) 0.0597(11) -0.0155(6) 0.091(4) Uani 1 1 d .
H53 H 0.2769 0.0309 -0.0325 0.109 Uiso 1 1 calc R
C54 C 0.1457(9) 0.0803(7) -0.0726(6) 0.060(3) Uani 1 1 d .
H54 H 0.1362 0.0707 -0.1282 0.072 Uiso 1 1 calc R
C55 C 0.0742(8) 0.1153(6) -0.0466(5) 0.050(2) Uani 1 1 d .
H55 H 0.0122 0.1275 -0.0848 0.060 Uiso 1 1 calc R
C56 C 0.0914(8) 0.1329(6) 0.0344(5) 0.0433(19) Uani 1 1 d .
H56 H 0.0402 0.1562 0.0508 0.052 Uiso 1 1 calc R
C61 C 0.3353(7) 0.1237(5) 0.2511(5) 0.0273(16) Uani 1 1 d .
C62 C 0.3304(8) 0.0380(6) 0.2676(6) 0.042(2) Uani 1 1 d .
H62 H 0.2576 -0.0080 0.2519 0.050 Uiso 1 1 calc R
C63 C 0.4260(8) 0.0181(6) 0.3053(6) 0.052(2) Uani 1 1 d .
H63 H 0.4192 -0.0413 0.3174 0.062 Uiso 1 1 calc R
C64 C 0.5326(8) 0.0812(7) 0.3266(7) 0.052(3) Uani 1 1 d .
H64 H 0.5998 0.0665 0.3533 0.062 Uiso 1 1 calc R
C65 C 0.5412(8) 0.1678(7) 0.3084(7) 0.059(3) Uani 1 1 d .
H65 H 0.6149 0.2128 0.3228 0.071 Uiso 1 1 calc R
C66 C 0.4459(7) 0.1881(5) 0.2705(5) 0.041(2) Uani 1 1 d .
H66 H 0.4533 0.2469 0.2566 0.049 Uiso 1 1 calc R
C71 C 0.1776(6) 0.0919(5) 0.3915(4) 0.0216(14) Uani 1 1 d .
C72 C 0.1755(8) 0.0049(5) 0.3997(5) 0.0333(19) Uani 1 1 d .
H72 H 0.1096 -0.0424 0.3693 0.040 Uiso 1 1 calc R
C73 C 0.2696(8) -0.0145(6) 0.4523(5) 0.040(2) Uani 1 1 d .
H73 H 0.2687 -0.0744 0.4562 0.048 Uiso 1 1 calc R
C74 C 0.3620(8) 0.0534(7) 0.4976(6) 0.044(2) Uani 1 1 d .
H74 H 0.4244 0.0404 0.5347 0.053 Uiso 1 1 calc R
C75 C 0.3664(8) 0.1428(7) 0.4904(5) 0.042(2) Uani 1 1 d .
H75 H 0.4323 0.1902 0.5207 0.051 Uiso 1 1 calc R
C76 C 0.2734(7) 0.1594(5) 0.4389(5) 0.0303(17) Uani 1 1 d .
H76 H 0.2744 0.2193 0.4353 0.036 Uiso 1 1 calc R
C81 C -0.0735(6) 0.0457(4) 0.3089(4) 0.0247(14) Uani 1 1 d .
C82 C -0.1659(6) 0.0514(5) 0.2446(4) 0.0337(16) Uani 1 1 d .
H82 H -0.1514 0.0934 0.2070 0.040 Uiso 1 1 calc R
C83 C -0.2785(7) -0.0035(5) 0.2351(5) 0.0429(19) Uani 1 1 d .
H83 H -0.3401 0.0000 0.1905 0.051 Uiso 1 1 calc R
C84 C -0.3005(7) -0.0621(6) 0.2894(6) 0.051(2) Uani 1 1 d .
H84 H -0.3775 -0.0997 0.2828 0.061 Uiso 1 1 calc R
C85 C -0.2123(7) -0.0672(6) 0.3536(6) 0.053(3) Uani 1 1 d .
H85 H -0.2288 -0.1077 0.3918 0.064 Uiso 1 1 calc R
C86 C -0.0979(6) -0.0138(5) 0.3641(5) 0.0373(18) Uani 1 1 d .
H86 H -0.0373 -0.0183 0.4088 0.045 Uiso 1 1 calc R
S S -0.06807(16) 0.23041(14) 0.72479(10) 0.0379(4) Uani 1 1 d .
F11 F 0.1331(5) 0.2818(5) 0.8329(3) 0.0808(16) Uani 1 1 d .
F12 F 0.1275(7) 0.3462(6) 0.7230(5) 0.119(3) Uani 1 1 d .
F13 F 0.1278(6) 0.2127(6) 0.7261(5) 0.108(3) Uani 1 1 d .
O11 O -0.1000(5) 0.2218(4) 0.6386(3) 0.0493(13) Uani 1 1 d .
O12 O -0.0923(6) 0.1478(4) 0.7614(4) 0.0577(17) Uani 1 1 d .
O13 O -0.0932(6) 0.3009(4) 0.7603(4) 0.0567(17) Uani 1 1 d .
C90 C 0.0866(8) 0.2699(8) 0.7533(5) 0.060(2) Uani 1 1 d .
Cl1S Cl 0.1813(4) 0.7913(4) 0.0296(3) 0.0708(13) Uani 0.50 1 d PD
Cl2S Cl 0.3898(5) 0.8591(9) 0.1542(4) 0.145(4) Uani 0.50 1 d PD
Cl3S Cl 0.4320(6) 0.2888(5) 0.8861(6) 0.121(3) Uani 0.50 1 d PD
Cl4S Cl 0.4133(7) 0.4651(5) 0.8780(4) 0.102(2) Uani 0.50 1 d PD
C1S C 0.2425(12) 0.793(2) 0.1341(7) 0.124(12) Uani 0.50 1 d PD
H1SA H 0.2360 0.7320 0.1494 0.149 Uiso 0.50 1 calc PR
H1SB H 0.2034 0.8196 0.1640 0.149 Uiso 0.50 1 calc PR
C2S C 0.4074(19) 0.3746(9) 0.9362(9) 0.133(16) Uani 0.50 1 d PD
H2SA H 0.3305 0.3521 0.9450 0.160 Uiso 0.50 1 calc PR
H2SB H 0.4669 0.3941 0.9893 0.160 Uiso 0.50 1 calc PR
Cl5S Cl 0.5000 0.0000 0.0000 0.134(3) Uiso 0.50 2 d SPD
Cl6S Cl 0.5736(15) 0.1451(12) 0.1129(10) 0.134(3) Uiso 0.25 1 d PD
C3S C 0.592(5) 0.1150(15) 0.020(2) 0.134(3) Uiso 0.25 1 d PD
H3SA H 0.6733 0.1209 0.0256 0.161 Uiso 0.25 1 calc PR
H3SB H 0.5645 0.1511 -0.0229 0.161 Uiso 0.25 1 calc PR

loop_
_atom_site_aniso_label
_atom_site_aniso_U_11
_atom_site_aniso_U_22
_atom_site_aniso_U_33
_atom_site_aniso_U_23
_atom_site_aniso_U_13
_atom_site_aniso_U_12
Os 0.02651(13) 0.01433(13) 0.02589(13) 0.00454(11) 0.01042(9) 0.00848(11)
Rh 0.0257(2) 0.0118(2) 0.0210(2) 0.0041(2) 0.00946(17) 0.0088(2)
P1 0.0259(8) 0.0134(8) 0.0291(9) 0.0059(7) 0.0108(7) 0.0077(6)
P2 0.0254(8) 0.0136(8) 0.0251(8) 0.0044(6) 0.0100(7) 0.0093(6)
P3 0.0232(8) 0.0148(8) 0.0259(8) 0.0025(6) 0.0093(7) 0.0075(6)
P4 0.0249(8) 0.0129(7) 0.0241(8) 0.0038(6) 0.0090(6) 0.0080(6)
P5 0.0335(8) 0.0209(8) 0.0244(7) 0.0048(7) 0.0136(6) 0.0122(8)
O1 0.046(3) 0.046(3) 0.044(3) -0.004(3) -0.012(2) 0.017(3)
O2 0.087(4) 0.047(4) 0.085(4) 0.014(4) 0.070(4) 0.023(4)
O3 0.034(2) 0.031(3) 0.032(2) 0.003(2) 0.0072(19) 0.012(2)
C1 0.032(3) 0.017(3) 0.039(3) 0.001(3) 0.006(3) 0.006(3)
C2 0.060(4) 0.024(4) 0.047(4) 0.008(4) 0.035(4) 0.014(4)
C3 0.022(3) 0.019(3) 0.028(3) 0.008(3) 0.010(2) 0.011(3)
C4 0.032(3) 0.054(5) 0.045(4) 0.006(4) 0.020(3) 0.009(4)
C5 0.075(6) 0.043(5) 0.034(4) 0.020(4) 0.030(4) 0.037(4)
C6 0.074(6) 0.028(4) 0.037(4) 0.003(3) 0.033(4) 0.013(4)
C10 0.027(3) 0.019(3) 0.029(3) 0.011(3) 0.008(3) 0.012(3)
C11 0.044(4) 0.028(4) 0.027(4) 0.013(3) 0.017(3) 0.022(3)
C12 0.052(5) 0.036(4) 0.030(4) 0.009(3) 0.010(4) 0.007(4)
C13 0.069(6) 0.054(6) 0.028(4) 0.010(4) 0.011(4) 0.026(5)
C14 0.063(6) 0.076(7) 0.034(4) 0.026(5) 0.023(4) 0.039(5)
C15 0.077(6) 0.074(7) 0.060(6) 0.049(6) 0.040(5) 0.026(7)
C16 0.052(5) 0.052(6) 0.047(5) 0.025(4) 0.020(4) 0.011(4)
C20 0.026(3) 0.016(3) 0.024(3) 0.002(3) 0.008(3) 0.006(2)
C21 0.032(4) 0.018(3) 0.030(4) 0.004(3) 0.014(3) 0.004(3)
C22 0.034(4) 0.023(4) 0.069(6) 0.006(4) 0.013(4) 0.006(3)
C23 0.040(5) 0.038(5) 0.084(8) 0.006(5) 0.011(5) 0.009(4)
C24 0.048(6) 0.032(5) 0.081(8) -0.009(5) 0.011(5) -0.007(4)
C25 0.063(6) 0.025(4) 0.069(7) -0.008(4) 0.026(5) -0.003(4)
C26 0.043(5) 0.020(4) 0.049(5) 0.001(3) 0.022(4) 0.004(3)
C31 0.031(4) 0.019(4) 0.026(4) 0.000(3) 0.007(3) 0.005(3)
C32 0.033(4) 0.019(4) 0.031(4) 0.002(3) 0.006(3) 0.012(3)
C33 0.044(5) 0.015(4) 0.048(5) -0.005(3) 0.013(4) 0.008(3)
C34 0.046(5) 0.031(5) 0.038(5) -0.009(4) 0.006(4) 0.003(4)
C35 0.038(5) 0.037(5) 0.038(5) 0.001(4) 0.000(4) 0.013(4)
C36 0.038(4) 0.023(4) 0.034(4) 0.006(3) 0.012(3) 0.012(3)
C41 0.029(3) 0.020(3) 0.037(4) 0.012(3) 0.018(3) 0.011(3)
C42 0.043(4) 0.026(4) 0.055(4) 0.002(4) 0.025(3) 0.014(4)
C43 0.056(5) 0.040(6) 0.111(8) 0.002(5) 0.048(6) 0.022(4)
C44 0.047(5) 0.042(6) 0.099(7) 0.017(5) 0.033(5) 0.023(4)
C45 0.032(4) 0.047(5) 0.052(5) 0.012(4) 0.009(4) 0.012(4)
C46 0.033(4) 0.031(4) 0.038(4) 0.008(3) 0.012(3) 0.011(3)
C51 0.036(4) 0.024(4) 0.030(4) 0.002(3) 0.018(3) 0.006(3)
C52 0.078(6) 0.088(9) 0.045(5) -0.007(5) 0.019(4) 0.058(6)
C53 0.093(8) 0.136(12) 0.064(7) -0.031(9) 0.034(6) 0.056(10)
C54 0.065(6) 0.065(6) 0.035(5) -0.017(4) 0.016(5) 0.003(5)
C55 0.071(6) 0.044(5) 0.031(4) -0.001(4) 0.010(4) 0.016(4)
C56 0.057(5) 0.048(5) 0.033(4) 0.006(4) 0.012(4) 0.029(4)
C61 0.032(4) 0.016(3) 0.036(4) 0.006(3) 0.011(3) 0.011(3)
C62 0.033(4) 0.029(4) 0.066(6) 0.017(4) 0.017(4) 0.013(3)
C63 0.048(5) 0.032(5) 0.086(7) 0.031(5) 0.023(5) 0.024(4)
C64 0.038(5) 0.053(6) 0.080(7) 0.032(5) 0.025(5) 0.029(4)
C65 0.030(5) 0.046(6) 0.110(9) 0.018(5) 0.031(5) 0.017(4)
C66 0.028(4) 0.034(4) 0.060(6) 0.012(4) 0.012(4) 0.011(3)
C71 0.024(3) 0.020(4) 0.023(4) 0.004(3) 0.007(3) 0.010(3)
C72 0.045(5) 0.021(4) 0.036(4) 0.006(3) 0.011(4) 0.015(3)
C73 0.049(5) 0.036(5) 0.045(5) 0.019(4) 0.016(4) 0.028(4)
C74 0.043(5) 0.055(6) 0.040(5) 0.018(4) 0.011(4) 0.024(4)
C75 0.035(5) 0.050(6) 0.035(5) 0.001(4) 0.006(4) 0.008(4)
C76 0.035(4) 0.025(4) 0.032(4) 0.005(3) 0.010(3) 0.011(3)
C81 0.027(3) 0.017(3) 0.034(4) 0.002(3) 0.011(3) 0.010(3)
C82 0.036(4) 0.033(4) 0.031(4) 0.008(3) 0.010(3) 0.011(3)
C83 0.032(4) 0.042(5) 0.052(5) 0.004(4) 0.012(4) 0.009(3)
C84 0.033(4) 0.033(5) 0.088(6) 0.010(5) 0.023(4) 0.007(4)
C85 0.046(5) 0.032(5) 0.096(7) 0.040(5) 0.040(5) 0.015(4)
C86 0.037(4) 0.028(4) 0.056(4) 0.019(4) 0.021(3) 0.017(3)
S 0.0550(10) 0.0284(9) 0.0353(9) 0.0071(9) 0.0160(8) 0.0180(9)
F11 0.077(4) 0.082(4) 0.066(3) -0.002(4) 0.000(3) 0.021(4)
F12 0.095(5) 0.107(6) 0.113(6) 0.051(5) 0.025(5) -0.018(5)
F13 0.092(5) 0.133(7) 0.117(6) -0.029(5) 0.027(5) 0.065(5)
O11 0.072(4) 0.042(3) 0.037(3) 0.002(3) 0.015(2) 0.023(3)
O12 0.075(4) 0.033(3) 0.059(4) 0.019(3) 0.021(3) 0.007(3)
O13 0.083(5) 0.045(4) 0.051(4) -0.003(3) 0.018(3) 0.036(3)
C90 0.069(6) 0.051(6) 0.053(5) -0.001(5) 0.009(4) 0.018(5)
Cl1S 0.052(2) 0.082(4) 0.054(2) 0.003(3) -0.0081(19) 0.009(3)
Cl2S 0.056(3) 0.268(12) 0.068(4) -0.041(6) -0.014(3) 0.023(6)
Cl3S 0.077(4) 0.092(5) 0.167(8) 0.059(5) 0.026(5) 0.000(4)
Cl4S 0.115(5) 0.121(6) 0.103(5) 0.031(4) 0.072(5) 0.048(5)
C1S 0.16(3) 0.11(3) 0.049(13) -0.013(15) -0.035(15) 0.04(2)
C2S 0.053(13) 0.30(5) 0.040(11) 0.05(2) 0.019(10) 0.04(2)

loop_
_atom_type_symbol
_atom_type_description
_atom_type_scat_dispersion_real
_atom_type_scat_dispersion_imag
_atom_type_scat_source
C C 0.0033 0.0016 'International Tables Vol C Tables 4.2.6.8 and 6.1.1.4'
H H 0.0000 0.0000 'International Tables Vol C Tables 4.2.6.8 and 6.1.1.4'
O O 0.0106 0.0060 'International Tables Vol C Tables 4.2.6.8 and 6.1.1.4'
F F 0.0171 0.0103 'International Tables Vol C Tables 4.2.6.8 and 6.1.1.4'
P P 0.1023 0.0942 'International Tables Vol C Tables 4.2.6.8 and 6.1.1.4'
S S 0.1246 0.1234 'International Tables Vol C Tables 4.2.6.8 and 6.1.1.4'
Cl Cl 0.1484 0.1585 'International Tables Vol C Tables 4.2.6.8 and 6.1.1.4'
Rh Rh -1.1178 0.9187 'International Tables Vol C Tables 4.2.6.8 and 6.1.1.4'
Os Os -1.2165 7.6030 'International Tables Vol C Tables 4.2.6.8 and 6.1.1.4'

loop_
_geom_angle_atom_site_label_1
_geom_angle_atom_site_label_2
_geom_angle_atom_site_label_3
_geom_angle
C2 Os C1 107.3(3)
C2 Os C3 120.1(3)
C1 Os C3 132.6(2)
C2 Os P1 86.0(3)
C1 Os P1 95.4(2)
C3 Os P1 88.5(2)
C2 Os P3 84.5(3)
C1 Os P3 96.8(2)
C3 Os P3 87.8(2)
P1 Os P3 166.29(5)
C2 Os Rh 173.3(2)
C1 Os Rh 79.38(19)
C3 Os Rh 53.18(16)
P1 Os Rh 94.18(4)
P3 Os Rh 94.13(4)
C3 Rh P2 88.17(18)
C3 Rh P4 88.57(18)
P2 Rh P4 173.85(5)
C3 Rh P5 150.63(14)
P2 Rh P5 90.15(6)
P4 Rh P5 90.14(6)
C3 Rh Os 43.19(13)
P2 Rh Os 90.66(4)
P4 Rh Os 90.52(4)
P5 Rh Os 166.18(4)
C3 Rh C1 80.47(18)
P2 Rh C1 92.42(15)
P4 Rh C1 92.17(15)
P5 Rh C1 128.90(13)
Os Rh C1 37.28(12)
C21 P1 C10 107.8(3)
C21 P1 C11 104.0(3)
C10 P1 C11 102.9(3)
C21 P1 Os 118.0(3)
C10 P1 Os 111.0(2)
C11 P1 Os 111.8(2)
C31 P2 C10 101.3(3)
C31 P2 C41 108.1(3)
C10 P2 C41 98.9(3)
C31 P2 Rh 117.9(3)
C10 P2 Rh 115.4(2)
C41 P2 Rh 113.1(2)
C61 P3 C51 104.6(3)
C61 P3 C20 106.6(3)
C51 P3 C20 103.5(3)
C61 P3 Os 118.4(2)
C51 P3 Os 111.5(2)
C20 P3 Os 111.0(2)
C71 P4 C20 100.8(3)
C71 P4 C81 108.3(3)
C20 P4 C81 98.3(3)
C71 P4 Rh 118.5(2)
C20 P4 Rh 115.1(2)
C81 P4 Rh 113.4(2)
C4 P5 C5 103.0(4)
C4 P5 C6 100.6(4)
C5 P5 C6 96.9(3)
C4 P5 Rh 114.3(2)
C5 P5 Rh 118.7(3)
C6 P5 Rh 120.2(2)
O1 C1 Os 178.2(6)
O1 C1 Rh 114.9(5)
Os C1 Rh 63.34(16)
O2 C2 Os 176.8(7)
O3 C3 Os 163.8(5)
O3 C3 Rh 112.5(4)
Os C3 Rh 83.6(2)
P1 C10 P2 111.4(3)
C16 C11 C12 119.2(7)
C16 C11 P1 121.7(6)
C12 C11 P1 118.9(5)
C13 C12 C11 120.3(8)
C14 C13 C12 121.5(9)
C13 C14 C15 118.9(8)
C14 C15 C16 122.0(9)
C11 C16 C15 118.0(9)
P4 C20 P3 111.4(3)
C22 C21 C26 118.9(8)
C22 C21 P1 119.7(6)
C26 C21 P1 121.4(7)
C23 C22 C21 120.5(8)
C24 C23 C22 121.6(10)
C25 C24 C23 119.2(10)
C24 C25 C26 121.1(9)
C21 C26 C25 118.7(9)
C32 C31 C36 120.6(8)
C32 C31 P2 122.4(7)
C36 C31 P2 116.4(6)
C31 C32 C33 119.9(8)
C34 C33 C32 120.5(8)
C33 C34 C35 119.9(9)
C34 C35 C36 120.3(9)
C31 C36 C35 118.9(8)
C42 C41 C46 119.2(6)
C42 C41 P2 125.2(6)
C46 C41 P2 115.5(5)
C43 C42 C41 119.7(8)
C44 C43 C42 121.7(9)
C43 C44 C45 119.2(8)
C46 C45 C44 120.0(8)
C45 C46 C41 120.2(7)
C56 C51 C52 119.1(7)
C56 C51 P3 119.1(6)
C52 C51 P3 121.6(6)
C51 C52 C53 118.2(9)
C54 C53 C52 122.3(10)
C53 C54 C55 117.9(8)
C54 C55 C56 120.9(9)
C51 C56 C55 121.4(8)
C62 C61 C66 116.9(8)
C62 C61 P3 123.6(7)
C66 C61 P3 119.2(6)
C63 C62 C61 121.6(9)
C62 C63 C64 121.3(8)
C63 C64 C65 118.7(9)
C66 C65 C64 120.3(10)
C65 C66 C61 121.2(8)
C72 C71 C76 118.2(8)
C72 C71 P4 123.6(7)
C76 C71 P4 117.9(6)
C71 C72 C73 120.9(9)
C74 C73 C72 119.2(8)
C73 C74 C75 121.0(9)
C76 C75 C74 118.3(9)
C75 C76 C71 122.4(8)
C86 C81 C82 118.3(6)
C86 C81 P4 125.5(5)
C82 C81 P4 116.1(5)
C83 C82 C81 120.8(7)
C84 C83 C82 120.0(8)
C83 C84 C85 120.1(7)
C84 C85 C86 121.1(8)
C81 C86 C85 119.6(7)
O11 S O13 115.5(4)
O11 S O12 115.6(4)
O13 S O12 115.1(4)
O11 S C90 102.7(4)
O13 S C90 102.3(5)
O12 S C90 102.7(5)
F13 C90 F11 106.7(9)
F13 C90 F12 105.6(9)
F11 C90 F12 108.8(9)
F13 C90 S 111.7(7)
F11 C90 S 111.6(7)
F12 C90 S 112.3(8)
Cl1S C1S Cl2S 104.9(7)
Cl4S C2S Cl3S 109.6(7)
Cl6S C3S Cl5S 100.6(9)

loop_
_geom_bond_atom_site_label_1
_geom_bond_atom_site_label_2
_geom_bond_distance
Os C2 1.876(6)
Os C1 1.919(6)
Os C3 1.950(5)
Os P1 2.3662(16)
Os P3 2.3683(16)
Os Rh 2.8316(5)
Rh C3 2.281(5)
Rh P2 2.3024(16)
Rh P4 2.3055(16)
Rh P5 2.3260(15)
Rh C1 3.114(6)
P1 C21 1.819(8)
P1 C10 1.827(7)
P1 C11 1.839(7)
P2 C31 1.832(8)
P2 C10 1.842(6)
P2 C41 1.849(7)
P3 C61 1.815(8)
P3 C51 1.833(7)
P3 C20 1.833(6)
P4 C71 1.817(7)
P4 C20 1.831(6)
P4 C81 1.834(7)
P5 C4 1.818(6)
P5 C5 1.818(7)
P5 C6 1.824(8)
O1 C1 1.158(7)
O2 C2 1.140(7)
O3 C3 1.179(6)
C11 C16 1.371(10)
C11 C12 1.385(10)
C12 C13 1.366(11)
C13 C14 1.345(12)
C14 C15 1.346(13)
C15 C16 1.408(11)
C21 C22 1.387(11)
C21 C26 1.392(9)
C22 C23 1.369(12)
C23 C24 1.365(13)
C24 C25 1.357(15)
C25 C26 1.418(12)
C31 C32 1.384(8)
C31 C36 1.387(11)
C32 C33 1.386(11)
C33 C34 1.378(13)
C34 C35 1.383(10)
C35 C36 1.407(11)
C41 C42 1.389(10)
C41 C46 1.395(10)
C42 C43 1.374(11)
C43 C44 1.364(13)
C44 C45 1.395(13)
C45 C46 1.381(11)
C51 C56 1.382(11)
C51 C52 1.390(10)
C52 C53 1.416(12)
C53 C54 1.375(16)
C54 C55 1.376(14)
C55 C56 1.382(11)
C61 C62 1.379(9)
C61 C66 1.406(10)
C62 C63 1.342(12)
C63 C64 1.361(13)
C64 C65 1.390(12)
C65 C66 1.342(12)
C71 C72 1.383(9)
C71 C76 1.389(10)
C72 C73 1.407(12)
C73 C74 1.360(13)
C74 C75 1.412(11)
C75 C76 1.367(12)
C81 C86 1.383(10)
C81 C82 1.403(10)
C82 C83 1.390(10)
C83 C84 1.356(12)
C84 C85 1.366(12)
C85 C86 1.399(10)
S O11 1.438(5)
S O13 1.441(6)
S O12 1.446(6)
S C90 1.787(10)
F11 C90 1.334(9)
F12 C90 1.337(12)
F13 C90 1.329(12)
Cl1S C1S 1.764(9)
Cl2S C1S 1.774(10)
Cl3S C2S 1.772(10)
Cl4S C2S 1.758(9)
Cl5S C3S 1.806(10)
Cl6S C3S 1.791(10)

loop_
_geom_torsion_atom_site_label_1
_geom_torsion_atom_site_label_2
_geom_torsion_atom_site_label_3
_geom_torsion_atom_site_label_4
_geom_torsion
C2 Os Rh C3 -6(2)
C1 Os Rh C3 179.7(3)
P1 Os Rh C3 85.0(3)
P3 Os Rh C3 -84.1(3)
C2 Os Rh P2 -93(2)
C1 Os Rh P2 93.1(2)
C3 Os Rh P2 -86.6(3)
P1 Os Rh P2 -1.62(6)
P3 Os Rh P2 -170.71(6)
C2 Os Rh P4 81(2)
C1 Os Rh P4 -92.9(2)
C3 Os Rh P4 87.4(3)
P1 Os Rh P4 172.34(6)
P3 Os Rh P4 3.26(6)
C2 Os Rh P5 174(2)
C1 Os Rh P5 -0.2(3)
C3 Os Rh P5 -180.0(3)
P1 Os Rh P5 -95.0(2)
P3 Os Rh P5 96.0(2)
C2 Os Rh C1 174(2)
C3 Os Rh C1 -179.7(3)
P1 Os Rh C1 -94.7(2)
P3 Os Rh C1 96.2(2)
C2 Os P1 C21 -83.0(4)
C1 Os P1 C21 24.1(3)
C3 Os P1 C21 156.7(3)
P3 Os P1 C21 -129.1(3)
Rh Os P1 C21 103.8(3)
C2 Os P1 C10 151.9(3)
C1 Os P1 C10 -101.1(3)
C3 Os P1 C10 31.5(3)
P3 Os P1 C10 105.7(3)
Rh Os P1 C10 -21.4(2)
C2 Os P1 C11 37.6(3)
C1 Os P1 C11 144.6(3)
C3 Os P1 C11 -82.8(3)
P3 Os P1 C11 -8.5(3)
Rh Os P1 C11 -135.7(3)
C3 Rh P2 C31 -137.6(3)
P4 Rh P2 C31 164.5(5)
P5 Rh P2 C31 71.7(3)
Os Rh P2 C31 -94.5(3)
C1 Rh P2 C31 -57.2(3)
C3 Rh P2 C10 -17.8(3)
P4 Rh P2 C10 -75.8(5)
P5 Rh P2 C10 -168.5(2)
Os Rh P2 C10 25.3(2)
C1 Rh P2 C10 62.5(3)
C3 Rh P2 C41 95.0(3)
P4 Rh P2 C41 37.1(6)
P5 Rh P2 C41 -55.7(3)
Os Rh P2 C41 138.1(3)
C1 Rh P2 C41 175.4(3)
C2 Os P3 C61 82.9(4)
C1 Os P3 C61 -24.0(3)
C3 Os P3 C61 -156.6(3)
P1 Os P3 C61 129.1(3)
Rh Os P3 C61 -103.7(3)
C2 Os P3 C51 -38.6(3)
C1 Os P3 C51 -145.4(3)
C3 Os P3 C51 82.0(3)
P1 Os P3 C51 7.7(3)
Rh Os P3 C51 134.8(2)
C2 Os P3 C20 -153.4(3)
C1 Os P3 C20 99.8(3)
C3 Os P3 C20 -32.9(3)
P1 Os P3 C20 -107.2(3)
Rh Os P3 C20 20.0(2)
C3 Rh P4 C71 135.1(3)
P2 Rh P4 C71 -167.0(5)
P5 Rh P4 C71 -74.2(3)
Os Rh P4 C71 92.0(3)
C1 Rh P4 C71 54.7(3)
C3 Rh P4 C20 15.8(3)
P2 Rh P4 C20 73.7(5)
P5 Rh P4 C20 166.5(2)
Os Rh P4 C20 -27.3(2)
C1 Rh P4 C20 -64.6(3)
C3 Rh P4 C81 -96.3(3)
P2 Rh P4 C81 -38.4(6)
P5 Rh P4 C81 54.3(3)
Os Rh P4 C81 -139.5(2)
C1 Rh P4 C81 -176.7(3)
C3 Rh P5 C4 0.7(5)
P2 Rh P5 C4 87.2(4)
P4 Rh P5 C4 -86.7(4)
Os Rh P5 C4 -179.4(4)
C1 Rh P5 C4 -179.6(4)
C3 Rh P5 C5 122.6(5)
P2 Rh P5 C5 -150.9(3)
P4 Rh P5 C5 35.3(4)
Os Rh P5 C5 -57.5(4)
C1 Rh P5 C5 -57.6(4)
C3 Rh P5 C6 -119.0(5)
P2 Rh P5 C6 -32.4(4)
P4 Rh P5 C6 153.7(4)
Os Rh P5 C6 61.0(4)
C1 Rh P5 C6 60.8(4)
C2 Os C1 O1 178(100)
C3 Os C1 O1 -3(23)
P1 Os C1 O1 90(22)
P3 Os C1 O1 -96(22)
Rh Os C1 O1 -3(22)
C2 Os C1 Rh -179.3(3)
C3 Os C1 Rh 0.3(4)
P1 Os C1 Rh 93.25(6)
P3 Os C1 Rh -92.94(6)
C3 Rh C1 O1 179.7(7)
P2 Rh C1 O1 92.0(6)
P4 Rh C1 O1 -92.1(6)
P5 Rh C1 O1 -0.2(7)
Os Rh C1 O1 179.9(8)
C3 Rh C1 Os -0.2(2)
P2 Rh C1 Os -87.91(19)
P4 Rh C1 Os 88.00(19)
P5 Rh C1 Os 179.94(10)
C1 Os C2 O2 -8(15)
C3 Os C2 O2 172(15)
P1 Os C2 O2 86(15)
P3 Os C2 O2 -104(15)
Rh Os C2 O2 177(100)
C2 Os C3 O3 1(2)
C1 Os C3 O3 -178(2)
P1 Os C3 O3 86(2)
P3 Os C3 O3 -81(2)
Rh Os C3 O3 -178(2)
C2 Os C3 Rh 179.2(3)
C1 Os C3 Rh -0.3(5)
P1 Os C3 Rh -96.35(16)
P3 Os C3 Rh 96.84(16)
P2 Rh C3 O3 -87.7(5)
P4 Rh C3 O3 87.1(5)
P5 Rh C3 O3 -0.6(8)
Os Rh C3 O3 179.4(7)
C1 Rh C3 O3 179.6(6)
P2 Rh C3 Os 92.92(19)
P4 Rh C3 Os -92.28(19)
P5 Rh C3 Os 179.98(16)
C1 Rh C3 Os 0.2(2)
C21 P1 C10 P2 -88.0(4)
C11 P1 C10 P2 162.4(4)
Os P1 C10 P2 42.7(4)
C31 P2 C10 P1 82.0(4)
C41 P2 C10 P1 -167.5(4)
Rh P2 C10 P1 -46.6(4)
C21 P1 C11 C16 4.4(7)
C10 P1 C11 C16 116.8(7)
Os P1 C11 C16 -124.0(6)
C21 P1 C11 C12 179.9(6)
C10 P1 C11 C12 -67.7(7)
Os P1 C11 C12 51.5(6)
C16 C11 C12 C13 1.6(12)
P1 C11 C12 C13 -174.0(7)
C11 C12 C13 C14 -0.4(14)
C12 C13 C14 C15 -1.2(15)
C13 C14 C15 C16 1.7(16)
C12 C11 C16 C15 -1.1(13)
P1 C11 C16 C15 174.4(7)
C14 C15 C16 C11 -0.5(16)
C71 P4 C20 P3 -80.7(4)
C81 P4 C20 P3 168.8(3)
Rh P4 C20 P3 48.0(4)
C61 P3 C20 P4 87.8(4)
C51 P3 C20 P4 -162.3(3)
Os P3 C20 P4 -42.5(4)
C10 P1 C21 C22 154.1(7)
C11 P1 C21 C22 -97.1(7)
Os P1 C21 C22 27.4(8)
C10 P1 C21 C26 -26.7(7)
C11 P1 C21 C26 82.1(7)
Os P1 C21 C26 -153.4(6)
C26 C21 C22 C23 -3.9(14)
P1 C21 C22 C23 175.3(8)
C21 C22 C23 C24 3.5(17)
C22 C23 C24 C25 -0.9(19)
C23 C24 C25 C26 -1.2(18)
C22 C21 C26 C25 1.9(12)
P1 C21 C26 C25 -177.3(7)
C24 C25 C26 C21 0.7(15)
C10 P2 C31 C32 56.9(8)
C41 P2 C31 C32 -46.5(9)
Rh P2 C31 C32 -176.2(7)
C10 P2 C31 C36 -114.4(6)
C41 P2 C31 C36 142.3(6)
Rh P2 C31 C36 12.5(7)
C36 C31 C32 C33 -2.5(14)
P2 C31 C32 C33 -173.4(6)
C31 C32 C33 C34 1.7(14)
C32 C33 C34 C35 -0.4(15)
C33 C34 C35 C36 -0.2(16)
C32 C31 C36 C35 1.9(13)
P2 C31 C36 C35 173.3(6)
C34 C35 C36 C31 -0.5(14)
C31 P2 C41 C42 -9.1(7)
C10 P2 C41 C42 -114.1(7)
Rh P2 C41 C42 123.3(6)
C31 P2 C41 C46 173.1(5)
C10 P2 C41 C46 68.1(6)
Rh P2 C41 C46 -54.5(6)
C46 C41 C42 C43 0.6(12)
P2 C41 C42 C43 -177.1(7)
C41 C42 C43 C44 -2.3(14)
C42 C43 C44 C45 2.0(15)
C43 C44 C45 C46 0.0(14)
C44 C45 C46 C41 -1.6(12)
C42 C41 C46 C45 1.3(11)
P2 C41 C46 C45 179.2(6)
C61 P3 C51 C56 -178.6(6)
C20 P3 C51 C56 70.0(7)
Os P3 C51 C56 -49.4(7)
C61 P3 C51 C52 -3.2(8)
C20 P3 C51 C52 -114.6(7)
Os P3 C51 C52 126.0(7)
C56 C51 C52 C53 0.2(15)
P3 C51 C52 C53 -175.1(9)
C51 C52 C53 C54 4(2)
C52 C53 C54 C55 -5(2)
C53 C54 C55 C56 2.9(16)
C52 C51 C56 C55 -2.6(13)
P3 C51 C56 C55 172.9(7)
C54 C55 C56 C51 1.0(14)
C51 P3 C61 C62 -76.7(8)
C20 P3 C61 C62 32.5(9)
Os P3 C61 C62 158.4(7)
C51 P3 C61 C66 96.8(7)
C20 P3 C61 C66 -154.0(7)
Os P3 C61 C66 -28.1(8)
C66 C61 C62 C63 4.4(14)
P3 C61 C62 C63 178.0(8)
C61 C62 C63 C64 -2.2(17)
C62 C63 C64 C65 -0.1(17)
C63 C64 C65 C66 0.0(17)
C64 C65 C66 C61 2.4(17)
C62 C61 C66 C65 -4.5(14)
P3 C61 C66 C65 -178.4(8)
C20 P4 C71 C72 -59.2(8)
C81 P4 C71 C72 43.4(8)
Rh P4 C71 C72 174.3(7)
C20 P4 C71 C76 113.8(6)
C81 P4 C71 C76 -143.5(6)
Rh P4 C71 C76 -12.7(7)
C76 C71 C72 C73 -2.3(14)
P4 C71 C72 C73 170.8(6)
C71 C72 C73 C74 2.2(14)
C72 C73 C74 C75 -2.3(15)
C73 C74 C75 C76 2.4(16)
C74 C75 C76 C71 -2.5(14)
C72 C71 C76 C75 2.5(13)
P4 C71 C76 C75 -171.0(7)
C71 P4 C81 C86 12.7(7)
C20 P4 C81 C86 117.1(7)
Rh P4 C81 C86 -120.9(6)
C71 P4 C81 C82 -170.7(5)
C20 P4 C81 C82 -66.3(6)
Rh P4 C81 C82 55.7(6)
C86 C81 C82 C83 -2.2(11)
P4 C81 C82 C83 -179.1(6)
C81 C82 C83 C84 1.6(13)
C82 C83 C84 C85 0.1(14)
C83 C84 C85 C86 -1.1(15)
C82 C81 C86 C85 1.2(11)
P4 C81 C86 C85 177.7(6)
C84 C85 C86 C81 0.5(14)
O11 S C90 F13 -60.4(8)
O13 S C90 F13 179.6(7)
O12 S C90 F13 59.9(8)
O11 S C90 F11 -179.6(8)
O13 S C90 F11 60.3(9)
O12 S C90 F11 -59.4(9)
O11 S C90 F12 58.0(9)
O13 S C90 F12 -62.1(8)
O12 S C90 F12 178.3(8)
